data_2236077
loop_
_publ_author_name
'Xia, Qiao-Hua'
'Guo, Zhong-Fu'
'Liu, Li'
'Wang, Zhi-kun'
'Li, Bing'

_publ_section_title
;
 <i>catena</i>-Poly[[[diaquacopper(II)]-\m-quinoline-2,3-dicarboxylato-\k^3^<i>N</i>,<i>O</i>^2^:<i>O</i>^3^]
 monohydrate]
;
_journal_coeditor_code BH2454
_journal_issue 11
_journal_name_full 'Acta Crystallographica Section E'
_journal_page_first m1395
_journal_paper_doi 10.1107/S1600536812043206
_journal_volume 68
_journal_year 2012
_chemical_formula_iupac '[Cu (C11 H5 N O4) (H2 O)2], H2 O'
_chemical_formula_moiety 'C11 H11 Cu N O7'
_chemical_formula_sum 'C11 H11 Cu N O7'
_chemical_formula_weight 332.76
_chemical_name_systematic
;
<i>catena</i>-Poly[[[diaquacopper(II)]-\m-quinoline-2,3-dicarboxylato-
\k^3^<i>N</i>,<i>O</i>^2^:<i>O</i>^3^] monohydrate]
;
_space_group_IT_number 2
_symmetry_cell_setting triclinic
_symmetry_space_group_name_Hall '-P 1'
_symmetry_space_group_name_H-M 'P -1'
_atom_sites_solution_hydrogens geom
_atom_sites_solution_primary direct
_atom_sites_solution_secondary difmap
_audit_creation_method SHELXL-97
_cell_angle_alpha 104.74(3)
_cell_angle_beta 91.19(3)
_cell_angle_gamma 116.03(3)
_cell_formula_units_Z 2
_cell_length_a 7.0284(14)
_cell_length_b 7.5836(15)
_cell_length_c 13.276(3)
_cell_measurement_reflns_used 5355
_cell_measurement_temperature 293(2)
_cell_measurement_theta_max 27.5
_cell_measurement_theta_min 3.1
_cell_volume 607.7(3)
_computing_cell_refinement 'RAPID-AUTO (Rigaku, 1998)'
_computing_data_collection 'RAPID-AUTO (Rigaku, 1998)'
_computing_data_reduction 'CrystalStructure (Rigaku/MSC, 2004)'
_computing_molecular_graphics 'SHELXTL (Sheldrick, 2008)'
_computing_publication_material 'SHELXL97 (Sheldrick, 2008)'
_computing_structure_refinement 'SHELXL97 (Sheldrick, 2008)'
_computing_structure_solution 'SHELXS97 (Sheldrick, 2008)'
_diffrn_ambient_temperature 293(2)
_diffrn_measured_fraction_theta_full 0.968
_diffrn_measured_fraction_theta_max 0.968
_diffrn_measurement_device_type 'Rigaku R-AXIS RAPID'
_diffrn_measurement_method '\w scans'
_diffrn_radiation_monochromator graphite
_diffrn_radiation_source 'fine-focus sealed tube'
_diffrn_radiation_type MoK\a
_diffrn_radiation_wavelength 0.71073
_diffrn_reflns_av_R_equivalents 0.0478
_diffrn_reflns_av_sigmaI/netI 0.0522
_diffrn_reflns_limit_h_max 9
_diffrn_reflns_limit_h_min -8
_diffrn_reflns_limit_k_max 8
_diffrn_reflns_limit_k_min -9
_diffrn_reflns_limit_l_max 17
_diffrn_reflns_limit_l_min -17
_diffrn_reflns_number 5813
_diffrn_reflns_theta_full 27.47
_diffrn_reflns_theta_max 27.47
_diffrn_reflns_theta_min 3.07
_diffrn_standards_decay_% 0
_exptl_absorpt_coefficient_mu 1.830
_exptl_absorpt_correction_T_max 0.854
_exptl_absorpt_correction_T_min 0.763
_exptl_absorpt_correction_type multi-scan
_exptl_absorpt_process_details '(ABSCOR; Higashi, 1995)'
_exptl_crystal_colour blue
_exptl_crystal_density_diffrn 1.818
_exptl_crystal_density_method 'not measured'
_exptl_crystal_description block
_exptl_crystal_F_000 338
_exptl_crystal_size_max 0.43
_exptl_crystal_size_mid 0.34
_exptl_crystal_size_min 0.20
_refine_diff_density_max 0.728
_refine_diff_density_min -0.737
_refine_ls_extinction_method none
_refine_ls_goodness_of_fit_ref 1.099
_refine_ls_hydrogen_treatment mixed
_refine_ls_matrix_type full
_refine_ls_number_constraints 0
_refine_ls_number_parameters 199
_refine_ls_number_reflns 2696
_refine_ls_number_restraints 10
_refine_ls_restrained_S_all 1.107
_refine_ls_R_factor_all 0.0432
_refine_ls_R_factor_gt 0.0370
_refine_ls_shift/su_max 0.000
_refine_ls_shift/su_mean 0.000
_refine_ls_structure_factor_coef Fsqd
_refine_ls_weighting_details 'calc w=1/[\s^2^(Fo^2^)+(0.0501P)^2^+0.4308P] where P=(Fo^2^+2Fc^2^)/3'
_refine_ls_weighting_scheme calc
_refine_ls_wR_factor_gt 0.0976
_refine_ls_wR_factor_ref 0.1039
_reflns_number_gt 2382
_reflns_number_total 2696
_reflns_threshold_expression I>2\s(I)
_cod_data_source_file bh2454.cif
_cod_data_source_block I
_cod_original_cell_volume 607.7(2)
_cod_database_code 2236077
_cod_database_fobs_code 2236077

loop_
_symmetry_equiv_pos_as_xyz
'x, y, z'
'-x, -y, -z'

loop_
_atom_site_type_symbol
_atom_site_label
_atom_site_fract_x
_atom_site_fract_y
_atom_site_fract_z
_atom_site_U_iso_or_equiv
_atom_site_adp_type
_atom_site_calc_flag
_atom_site_refinement_flags
_atom_site_occupancy
_atom_site_symmetry_multiplicity
Cu Cu 0.30340(5) 0.43833(4) 0.17117(2) 0.02367(13) Uani d U 1 1
O O1 0.2017(5) 0.8429(3) 0.07483(18) 0.0454(6) Uani d . 1 1
O O2 0.3062(4) 0.6111(3) 0.08503(16) 0.0323(5) Uani d . 1 1
O O3 -0.0584(3) 1.0076(3) 0.20096(18) 0.0351(5) Uani d . 1 1
O O4 0.2863(3) 1.2456(3) 0.24768(16) 0.0279(4) Uani d . 1 1
O OW1 0.6719(4) 0.5956(4) 0.2208(2) 0.0448(6) Uani d D 1 1
H H1 0.723(7) 0.518(5) 0.198(4) 0.067 Uiso d D 1 1
H H2 0.733(7) 0.701(4) 0.205(4) 0.067 Uiso d D 1 1
O OW2 0.2962(5) 0.2398(4) 0.0373(2) 0.0465(6) Uani d DU 1 1
H H3 0.292(7) 0.126(5) 0.042(4) 0.070 Uiso d D 1 1
H H4 0.406(6) 0.284(6) 0.003(4) 0.070 Uiso d D 1 1
O OW3 -0.1618(5) 0.3035(4) 0.1425(2) 0.0516(7) Uani d D 1 1
H H5 -0.185(8) 0.265(7) 0.0779(15) 0.077 Uiso d D 1 1
H H6 -0.140(8) 0.226(6) 0.166(3) 0.077 Uiso d D 1 1
N N 0.2639(3) 0.6617(3) 0.28625(17) 0.0193(4) Uani d . 1 1
C C1 0.1293(4) 1.0719(4) 0.2397(2) 0.0229(5) Uani d . 1 1
C C2 0.1836(4) 0.9435(4) 0.2947(2) 0.0195(5) Uani d . 1 1
C C3 0.1917(4) 0.9836(4) 0.4014(2) 0.0216(5) Uani d . 1 1
H H3A 0.1706 1.0930 0.4396 0.026 Uiso calc R 1 1
C C4 0.2314(4) 0.8615(4) 0.4539(2) 0.0208(5) Uani d . 1 1
C C5 0.2409(4) 0.8966(4) 0.5644(2) 0.0259(6) Uani d . 1 1
H H5A 0.2254 1.0074 0.6055 0.031 Uiso calc R 1 1
C C6 0.2726(5) 0.7685(5) 0.6109(2) 0.0306(6) Uani d . 1 1
H H6A 0.2771 0.7918 0.6833 0.037 Uiso calc R 1 1
C C7 0.2985(5) 0.6019(5) 0.5502(2) 0.0312(6) Uani d . 1 1
H H7A 0.3172 0.5143 0.5827 0.037 Uiso calc R 1 1
C C8 0.2966(5) 0.5668(4) 0.4442(2) 0.0277(6) Uani d . 1 1
H H8A 0.3183 0.4581 0.4056 0.033 Uiso calc R 1 1
C C9 0.2620(4) 0.6941(4) 0.3922(2) 0.0200(5) Uani d . 1 1
C C10 0.2271(4) 0.7826(4) 0.2399(2) 0.0201(5) Uani d . 1 1
C C11 0.2456(5) 0.7447(4) 0.1240(2) 0.0255(6) Uani d . 1 1

loop_
_atom_site_aniso_label
_atom_site_aniso_U_11
_atom_site_aniso_U_22
_atom_site_aniso_U_33
_atom_site_aniso_U_12
_atom_site_aniso_U_13
_atom_site_aniso_U_23
Cu 0.0347(2) 0.02115(19) 0.0221(2) 0.01646(16) 0.00703(14) 0.01064(13)
O1 0.095(2) 0.0415(12) 0.0239(12) 0.0488(14) 0.0131(12) 0.0165(9)
O2 0.0555(13) 0.0351(11) 0.0250(11) 0.0322(11) 0.0176(10) 0.0170(9)
O3 0.0349(11) 0.0418(12) 0.0381(13) 0.0222(10) 0.0005(9) 0.0186(10)
O4 0.0396(11) 0.0189(9) 0.0266(11) 0.0122(9) 0.0022(8) 0.0112(8)
OW1 0.0312(12) 0.0355(12) 0.0668(19) 0.0131(11) 0.0090(11) 0.0173(12)
OW2 0.0751(18) 0.0352(12) 0.0353(12) 0.0300(13) 0.0176(12) 0.0108(8)
OW3 0.084(2) 0.0524(15) 0.0269(13) 0.0385(15) 0.0068(13) 0.0121(11)
N 0.0243(10) 0.0177(10) 0.0182(11) 0.0109(9) 0.0034(8) 0.0071(8)
C1 0.0340(14) 0.0258(13) 0.0168(13) 0.0200(12) 0.0052(10) 0.0071(10)
C2 0.0198(11) 0.0191(11) 0.0223(13) 0.0092(10) 0.0029(9) 0.0099(9)
C3 0.0235(12) 0.0233(12) 0.0217(14) 0.0138(11) 0.0042(10) 0.0072(10)
C4 0.0171(11) 0.0252(12) 0.0224(14) 0.0100(10) 0.0044(9) 0.0100(10)
C5 0.0257(13) 0.0348(14) 0.0221(14) 0.0170(12) 0.0064(10) 0.0103(11)
C6 0.0302(14) 0.0482(17) 0.0208(14) 0.0203(14) 0.0078(11) 0.0176(12)
C7 0.0339(15) 0.0401(16) 0.0292(16) 0.0198(14) 0.0044(12) 0.0202(13)
C8 0.0349(14) 0.0287(13) 0.0258(15) 0.0176(13) 0.0025(11) 0.0128(11)
C9 0.0213(11) 0.0208(11) 0.0198(13) 0.0098(10) 0.0024(9) 0.0089(9)
C10 0.0249(12) 0.0202(11) 0.0182(13) 0.0111(10) 0.0026(9) 0.0090(9)
C11 0.0378(15) 0.0224(12) 0.0197(14) 0.0154(12) 0.0053(11) 0.0088(10)

loop_
_atom_type_symbol
_atom_type_description
_atom_type_scat_dispersion_real
_atom_type_scat_dispersion_imag
_atom_type_scat_source
C C 0.0033 0.0016 'International Tables Vol C Tables 4.2.6.8 and 6.1.1.4'
H H 0.0000 0.0000 'International Tables Vol C Tables 4.2.6.8 and 6.1.1.4'
Cu Cu 0.3201 1.2651 'International Tables Vol C Tables 4.2.6.8 and 6.1.1.4'
N N 0.0061 0.0033 'International Tables Vol C Tables 4.2.6.8 and 6.1.1.4'
O O 0.0106 0.0060 'International Tables Vol C Tables 4.2.6.8 and 6.1.1.4'

loop_
_geom_angle_atom_site_label_1
_geom_angle_atom_site_label_2
_geom_angle_atom_site_label_3
_geom_angle_site_symmetry_1
_geom_angle_site_symmetry_3
_geom_angle
O2 Cu O4 . 1_545 175.29(9)
O2 Cu OW2 . . 86.24(10)
O4 Cu OW2 1_545 . 89.79(10)
O2 Cu N . . 81.69(8)
O4 Cu N 1_545 . 101.87(8)
OW2 Cu N . . 165.40(10)
O2 Cu OW1 . . 95.74(10)
O4 Cu OW1 1_545 . 87.18(9)
OW2 Cu OW1 . . 95.84(12)
N Cu OW1 . . 93.51(10)
C11 O2 Cu . . 116.02(17)
Cu OW2 H3 . . 117(3)
Cu OW2 H4 . . 116(3)
H3 OW2 H4 . . 101(2)
C10 N C9 . . 119.2(2)
C10 N Cu . . 108.84(17)
C9 N Cu . . 131.95(17)
Cu OW1 H1 . . 112(3)
Cu OW1 H2 . . 113(3)
H1 OW1 H2 . . 111(3)
N C9 C8 . . 120.9(2)
N C9 C4 . . 120.7(2)
C8 C9 C4 . . 118.4(2)
C3 C4 C5 . . 122.9(2)
C3 C4 C9 . . 118.0(2)
C5 C4 C9 . . 119.1(2)
C6 C5 C4 . . 120.3(3)
C6 C5 H5A . . 119.8
C4 C5 H5A . . 119.8
O1 C11 O2 . . 125.0(3)
O1 C11 C10 . . 119.1(2)
O2 C11 C10 . . 115.9(2)
C8 C7 C6 . . 120.8(3)
C8 C7 H7A . . 119.6
C6 C7 H7A . . 119.6
N C10 C2 . . 123.3(2)
N C10 C11 . . 115.7(2)
C2 C10 C11 . . 120.9(2)
C5 C6 C7 . . 120.5(3)
C5 C6 H6A . . 119.7
C7 C6 H6A . . 119.7
C7 C8 C9 . . 120.8(3)
C7 C8 H8A . . 119.6
C9 C8 H8A . . 119.6
H5 OW3 H6 . . 112(3)
C3 C2 C10 . . 118.0(2)
C3 C2 C1 . . 119.3(2)
C10 C2 C1 . . 122.7(2)
C2 C3 C4 . . 120.7(2)
C2 C3 H3A . . 119.6
C4 C3 H3A . . 119.6
O3 C1 O4 . . 127.4(2)
O3 C1 C2 . . 118.7(2)
O4 C1 C2 . . 113.6(2)
C1 O4 Cu . 1_565 127.31(19)

loop_
_geom_bond_atom_site_label_1
_geom_bond_atom_site_label_2
_geom_bond_site_symmetry_2
_geom_bond_distance
Cu O2 . 1.9403(19)
Cu O4 1_545 1.9463(19)
Cu OW2 . 1.999(3)
Cu N . 2.096(2)
Cu OW1 . 2.320(3)
O2 C11 . 1.264(3)
OW2 H3 . 0.872(18)
OW2 H4 . 0.888(18)
N C10 . 1.332(3)
N C9 . 1.367(3)
OW1 H1 . 0.813(18)
OW1 H2 . 0.810(18)
O1 C11 . 1.231(3)
C9 C8 . 1.416(3)
C9 C4 . 1.430(4)
C4 C3 . 1.403(4)
C4 C5 . 1.418(4)
C5 C6 . 1.365(4)
C5 H5A . 0.9300
C11 C10 . 1.511(4)
C7 C8 . 1.362(4)
C7 C6 . 1.403(4)
C7 H7A . 0.9300
C10 C2 . 1.413(4)
C6 H6A . 0.9300
C8 H8A . 0.9300
OW3 H5 . 0.820(19)
OW3 H6 . 0.803(18)
C2 C3 . 1.365(4)
C2 C1 . 1.517(3)
C3 H3A . 0.9300
C1 O3 . 1.234(4)
C1 O4 . 1.270(3)
O4 Cu 1_565 1.9463(19)

loop_
_geom_hbond_atom_site_label_D
_geom_hbond_atom_site_label_H
_geom_hbond_atom_site_label_A
_geom_hbond_site_symmetry_A
_geom_hbond_distance_DH
_geom_hbond_distance_HA
_geom_hbond_distance_DA
_geom_hbond_angle_DHA
OW1 H1 OW3 1_655 0.813(18) 2.105(19) 2.916(4) 177(4)
OW1 H2 O3 1_655 0.810(18) 2.15(2) 2.944(3) 166(5)
OW2 H3 O1 1_545 0.872(18) 2.117(19) 2.962(3) 163(4)
OW2 H4 O2 2_665 0.888(18) 2.287(19) 3.174(3) 178(4)
OW3 H5 O1 2_565 0.820(19) 1.96(2) 2.775(4) 170(5)
OW3 H6 O3 1_545 0.803(18) 2.12(2) 2.909(3) 169(5)
